data_4031316
loop_
_publ_author_name
'Guo, Biao'
'Zhou, Yiming'
'Zhang, Lei'
'Hua, Ruimao'

_publ_section_title
;
 Br\/onsted Acid-Promoted One-Pot Synthesis of Chrysene Derivatives via
 Isochromenylium Intermediate Formed in Situ.
;
_journal_issue 15
_journal_name_full 'The Journal of organic chemistry'
_journal_page_first 7635
_journal_page_last 7641
_journal_paper_doi 10.1021/acs.joc.5b01219
_journal_volume 80
_journal_year 2015
_chemical_absolute_configuration unk
_chemical_formula_moiety 'C24 H15 F'
_chemical_formula_sum 'C24 H15 F'
_chemical_formula_weight 322.36
_chemical_name_systematic
;
 ? 
;
_space_group_crystal_system orthorhombic
_space_group_IT_number 19
_space_group_name_Hall 'P 2ac 2ab'
_space_group_name_H-M_alt 'P 21 21 21'
_symmetry_space_group_name_Hall 'P 2ac 2ab'
_symmetry_space_group_name_H-M 'P 21 21 21'
_atom_sites_solution_hydrogens geom
_atom_sites_solution_primary direct
_atom_sites_solution_secondary difmap
_audit_creation_date 2015-04-09
_audit_creation_method
;
  Olex2 1.1
  (compiled 2011.02.15 svn.r1672, GUI svn.r3494)
;
_cell_angle_alpha 90.00
_cell_angle_beta 90.00
_cell_angle_gamma 90.00
_cell_formula_units_Z 4
_cell_length_a 5.7890(4)
_cell_length_b 11.4354(9)
_cell_length_c 23.674(3)
_cell_measurement_reflns_used 2392
_cell_measurement_temperature 100.2
_cell_measurement_theta_max 29.3048
_cell_measurement_theta_min 3.4332
_cell_volume 1567.2(3)
_computing_cell_refinement
;
CrysAlisPro, Agilent Technologies,
Version 1.171.35.11 (release 16-05-2011 CrysAlis171 .NET)
(compiled May 16 2011,17:55:39)
;
_computing_data_collection
;
CrysAlisPro, Agilent Technologies,
Version 1.171.35.11 (release 16-05-2011 CrysAlis171 .NET)
(compiled May 16 2011,17:55:39)
;
_computing_data_reduction
;
CrysAlisPro, Agilent Technologies,
Version 1.171.35.11 (release 16-05-2011 CrysAlis171 .NET)
(compiled May 16 2011,17:55:39)
;
_computing_molecular_graphics
;
O. V. Dolomanov, L. J. Bourhis, R. J. Gildea, J. A. K. Howard and H. Puschmann,
OLEX2: a complete structure solution, refinement and analysis program.
J. Appl. Cryst. (2009). 42, 339-341.
;
_computing_publication_material
;
O. V. Dolomanov, L. J. Bourhis, R. J. Gildea, J. A. K. Howard and H. Puschmann,
OLEX2: a complete structure solution, refinement and analysis program.
J. Appl. Cryst. (2009). 42, 339-341.
;
_computing_structure_refinement 'SHELXL-97 (Sheldrick, 1997)'
_computing_structure_solution 'A short history of SHELX (Sheldrick, 2007)/Bruker'
_diffrn_ambient_temperature 100.2
_diffrn_detector_area_resol_mean 16.0971
_diffrn_measured_fraction_theta_full 0.997
_diffrn_measured_fraction_theta_max 0.997
_diffrn_measurement_details
;
  1 omega   -7.00   22.00   1.0000    3.0000
omega____ theta____ kappa____ phi______ frames
    -       18.8897   77.0000  120.0000 29

  2 omega   57.00   83.00   1.0000    3.0000
omega____ theta____ kappa____ phi______ frames
    -       18.8897   77.0000  120.0000 26

  3 omega  -50.00   12.00   1.0000    3.0000
omega____ theta____ kappa____ phi______ frames
    -       18.8897  -37.0000  120.0000 62

  4 omega  -14.00   29.00   1.0000    3.0000
omega____ theta____ kappa____ phi______ frames
    -       18.8897    0.0000  120.0000 43

  5 omega   14.00   43.00   1.0000    3.0000
omega____ theta____ kappa____ phi______ frames
    -       18.4210 -152.0000  -53.0000 29

  6 omega   53.00   88.00   1.0000    3.0000
omega____ theta____ kappa____ phi______ frames
    -       18.4210 -151.0000 -170.0000 35
;
_diffrn_measurement_device_type 'Xcalibur, Eos, Gemini'
_diffrn_measurement_method '\w scans'
_diffrn_orient_matrix_UB_11 -0.0225453000
_diffrn_orient_matrix_UB_12 -0.0309060000
_diffrn_orient_matrix_UB_13 -0.0253686000
_diffrn_orient_matrix_UB_21 0.0122843000
_diffrn_orient_matrix_UB_22 0.0525664000
_diffrn_orient_matrix_UB_23 -0.0155996000
_diffrn_orient_matrix_UB_31 0.1197990000
_diffrn_orient_matrix_UB_32 -0.0112099000
_diffrn_orient_matrix_UB_33 -0.0031681000
_diffrn_radiation_monochromator graphite
_diffrn_radiation_type 'Mo K\a'
_diffrn_radiation_wavelength 0.7107
_diffrn_reflns_av_R_equivalents 0.0316
_diffrn_reflns_av_unetI/netI 0.0443
_diffrn_reflns_limit_h_max 7
_diffrn_reflns_limit_h_min -7
_diffrn_reflns_limit_k_max 14
_diffrn_reflns_limit_k_min -13
_diffrn_reflns_limit_l_max 29
_diffrn_reflns_limit_l_min -22
_diffrn_reflns_number 6915
_diffrn_reflns_theta_full 26.00
_diffrn_reflns_theta_max 26.00
_diffrn_reflns_theta_min 3.44
_diffrn_source 'Enhance (Mo) X-ray Source'
_exptl_absorpt_coefficient_mu 0.086
_exptl_absorpt_correction_T_max 1.00000
_exptl_absorpt_correction_T_min 0.89726
_exptl_absorpt_correction_type multi-scan
_exptl_absorpt_process_details
;
CrysAlisPro, Agilent Technologies,
Version 1.171.35.11 (release 16-05-2011 CrysAlis171 .NET)
(compiled May 16 2011,17:55:39)
Empirical absorption correction using spherical harmonics,
 implemented in SCALE3 ABSPACK scaling algorithm.
;
_exptl_crystal_density_diffrn 1.366
_exptl_crystal_density_method 'not measured'
_exptl_crystal_F_000 672
_exptl_crystal_size_max 0.50
_exptl_crystal_size_mid 0.50
_exptl_crystal_size_min 0.45
_refine_diff_density_max 0.145
_refine_diff_density_min -0.200
_refine_diff_density_rms 0.038
_refine_ls_abs_structure_details 'Flack H D (1983), Acta Cryst. A39, 876-881'
_refine_ls_abs_structure_Flack 0.3(9)
_refine_ls_extinction_method none
_refine_ls_goodness_of_fit_ref 1.055
_refine_ls_hydrogen_treatment mixed
_refine_ls_matrix_type full
_refine_ls_number_parameters 226
_refine_ls_number_reflns 3060
_refine_ls_number_restraints 0
_refine_ls_restrained_S_all 1.055
_refine_ls_R_factor_all 0.0443
_refine_ls_R_factor_gt 0.0381
_refine_ls_shift/su_max 0.001
_refine_ls_shift/su_mean 0.000
_refine_ls_structure_factor_coef Fsqd
_refine_ls_weighting_details 'calc w=1/[\s^2^(Fo^2^)+(0.0348P)^2^+0.1308P] where P=(Fo^2^+2Fc^2^)/3'
_refine_ls_weighting_scheme calc
_refine_ls_wR_factor_gt 0.0790
_refine_ls_wR_factor_ref 0.0829
_reflns_number_gt 2770
_reflns_number_total 3060
_reflns_threshold_expression >2sigma(I)
_cod_data_source_file jo5b01219_si_001.cif
_cod_data_source_block exp_2991
_cod_depositor_comments 'Adding full bibliography for 4031316.cif.'
_cod_database_code 4031316
_reflns_odcompleteness_completeness 99.53
_reflns_odcompleteness_iscentric 1
_reflns_odcompleteness_theta 26.32

loop_
_space_group_symop_id
_space_group_symop_operation_xyz
1 'x, y, z'
2 '-x+1/2, -y, z+1/2'
3 'x+1/2, -y+1/2, -z'
4 '-x, y+1/2, -z+1/2'

loop_
_atom_site_label
_atom_site_type_symbol
_atom_site_fract_x
_atom_site_fract_y
_atom_site_fract_z
_atom_site_U_iso_or_equiv
_atom_site_adp_type
_atom_site_occupancy
_atom_site_symmetry_multiplicity
_atom_site_calc_flag
_atom_site_refinement_flags
C9 C 0.9424(3) 0.08648(15) 0.22099(7) 0.0193(4) Uani 1 1 d .
F1 F 1.04604(18) -0.16124(10) 0.52146(4) 0.0328(3) Uani 1 1 d .
C15 C 1.2871(3) 0.20183(14) 0.24630(7) 0.0189(4) Uani 1 1 d .
C7 C 1.0779(3) 0.09084(15) 0.31873(7) 0.0181(4) Uani 1 1 d .
C11 C 0.8021(3) 0.07312(16) 0.12506(7) 0.0273(4) Uani 1 1 d .
H11 H 0.6912 0.0462 0.0985 0.033 Uiso 1 1 calc R
C1 C 1.0539(3) -0.09661(15) 0.47300(7) 0.0229(4) Uani 1 1 d .
C6 C 1.2513(3) -0.10236(15) 0.44067(7) 0.0220(4) Uani 1 1 d .
H6 H 1.3790 -0.1490 0.4519 0.026 Uiso 1 1 calc R
C14 C 1.1288(3) 0.15731(16) 0.20382(7) 0.0198(4) Uani 1 1 d .
C13 C 1.1492(3) 0.18271(16) 0.14535(7) 0.0259(4) Uani 1 1 d .
H13 H 1.2748 0.2289 0.1323 0.031 Uiso 1 1 calc R
C10 C 0.7806(3) 0.04570(16) 0.18095(7) 0.0242(4) Uani 1 1 d .
H10 H 0.6549 -0.0015 0.1931 0.029 Uiso 1 1 calc R
C17 C 1.6321(3) 0.31427(15) 0.26880(7) 0.0235(4) Uani 1 1 d .
H17 H 1.7659 0.3549 0.2564 0.028 Uiso 1 1 calc R
C19 C 1.7371(3) 0.35356(16) 0.36759(8) 0.0257(4) Uani 1 1 d .
H19 H 1.8718 0.3933 0.3551 0.031 Uiso 1 1 calc R
C5 C 1.2572(3) -0.03783(15) 0.39125(7) 0.0206(4) Uani 1 1 d .
H5 H 1.3919 -0.0399 0.3684 0.025 Uiso 1 1 calc R
C8 C 0.9280(3) 0.05214(16) 0.27839(7) 0.0203(4) Uani 1 1 d .
H8 H 0.8085 -0.0002 0.2893 0.024 Uiso 1 1 calc R
C24 C 1.2534(3) 0.17569(14) 0.30392(6) 0.0178(4) Uani 1 1 d .
C23 C 1.3962(3) 0.23454(15) 0.34607(7) 0.0187(4) Uani 1 1 d .
C12 C 0.9896(3) 0.14140(17) 0.10734(7) 0.0283(4) Uani 1 1 d .
H12 H 1.0066 0.1594 0.0684 0.034 Uiso 1 1 calc R
C18 C 1.5927(3) 0.29923(14) 0.32777(7) 0.0207(4) Uani 1 1 d .
C22 C 1.3449(3) 0.23758(15) 0.40457(7) 0.0210(4) Uani 1 1 d .
H22 H 1.2094 0.1997 0.4179 0.025 Uiso 1 1 calc R
C3 C 0.8734(3) 0.03239(16) 0.40835(7) 0.0218(4) Uani 1 1 d .
H3 H 0.7437 0.0778 0.3972 0.026 Uiso 1 1 calc R
C16 C 1.4820(3) 0.27153(15) 0.23027(7) 0.0223(4) Uani 1 1 d .
H16 H 1.5064 0.2882 0.1914 0.027 Uiso 1 1 calc R
C4 C 1.0697(3) 0.03008(15) 0.37438(7) 0.0183(4) Uani 1 1 d .
C2 C 0.8653(3) -0.03095(16) 0.45833(7) 0.0235(4) Uani 1 1 d .
H2 H 0.7322 -0.0288 0.4818 0.028 Uiso 1 1 calc R
C21 C 1.4862(3) 0.29401(15) 0.44248(7) 0.0247(4) Uani 1 1 d .
H21 H 1.4471 0.2948 0.4814 0.030 Uiso 1 1 calc R
C20 C 1.6873(3) 0.35030(18) 0.42412(7) 0.0285(4) Uani 1 1 d .
H20 H 1.7883 0.3859 0.4506 0.034 Uiso 1 1 calc R

loop_
_atom_site_aniso_label
_atom_site_aniso_U_11
_atom_site_aniso_U_22
_atom_site_aniso_U_33
_atom_site_aniso_U_23
_atom_site_aniso_U_13
_atom_site_aniso_U_12
C9 0.0200(8) 0.0181(8) 0.0197(9) -0.0015(7) 0.0006(7) 0.0063(8)
F1 0.0439(6) 0.0322(6) 0.0225(5) 0.0093(5) 0.0012(4) -0.0066(6)
C15 0.0202(8) 0.0160(8) 0.0205(9) 0.0027(7) 0.0026(6) 0.0029(8)
C7 0.0173(8) 0.0165(8) 0.0204(9) -0.0014(7) 0.0031(6) 0.0030(8)
C11 0.0322(10) 0.0257(10) 0.0239(10) -0.0055(8) -0.0088(7) 0.0088(9)
C1 0.0309(9) 0.0211(9) 0.0168(9) 0.0012(7) -0.0019(7) -0.0078(8)
C6 0.0251(9) 0.0165(8) 0.0244(9) 0.0001(7) -0.0039(7) 0.0003(8)
C14 0.0235(8) 0.0167(8) 0.0193(8) -0.0005(7) -0.0006(7) 0.0056(8)
C13 0.0330(10) 0.0207(9) 0.0240(9) 0.0020(8) 0.0011(8) 0.0022(9)
C10 0.0227(9) 0.0231(9) 0.0269(9) -0.0040(8) -0.0015(7) 0.0029(9)
C17 0.0220(8) 0.0179(9) 0.0306(10) 0.0018(8) 0.0075(8) -0.0012(8)
C19 0.0206(8) 0.0207(9) 0.0358(10) -0.0011(8) -0.0011(8) -0.0037(8)
C5 0.0198(8) 0.0200(9) 0.0219(9) -0.0020(7) 0.0015(7) -0.0021(8)
C8 0.0176(8) 0.0197(9) 0.0237(9) 0.0007(7) 0.0018(6) -0.0004(8)
C24 0.0185(8) 0.0156(8) 0.0192(8) -0.0013(7) 0.0008(7) 0.0030(7)
C23 0.0190(8) 0.0142(8) 0.0227(9) 0.0015(7) -0.0007(6) 0.0020(7)
C12 0.0408(11) 0.0265(9) 0.0177(9) 0.0025(8) -0.0028(8) 0.0096(9)
C18 0.0204(8) 0.0132(8) 0.0285(10) -0.0006(7) -0.0004(7) 0.0021(8)
C22 0.0202(8) 0.0161(8) 0.0267(9) -0.0006(7) -0.0004(7) 0.0004(8)
C3 0.0184(8) 0.0242(9) 0.0226(9) -0.0021(8) 0.0000(7) -0.0021(8)
C16 0.0270(9) 0.0188(9) 0.0211(9) 0.0022(7) 0.0054(7) 0.0021(8)
C4 0.0185(8) 0.0155(8) 0.0209(8) -0.0023(7) -0.0007(6) -0.0030(8)
C2 0.0201(8) 0.0268(9) 0.0237(9) -0.0030(8) 0.0035(7) -0.0059(9)
C21 0.0292(9) 0.0226(9) 0.0222(9) -0.0030(7) -0.0007(7) 0.0007(8)
C20 0.0300(10) 0.0230(9) 0.0326(11) -0.0037(8) -0.0075(8) -0.0035(9)

loop_
_atom_type_symbol
_atom_type_description
_atom_type_scat_dispersion_real
_atom_type_scat_dispersion_imag
_atom_type_scat_source
C C 0.0033 0.0016 'International Tables Vol C Tables 4.2.6.8 and 6.1.1.4'
H H 0.0000 0.0000 'International Tables Vol C Tables 4.2.6.8 and 6.1.1.4'
F F 0.0171 0.0103 'International Tables Vol C Tables 4.2.6.8 and 6.1.1.4'

loop_
_geom_angle_atom_site_label_1
_geom_angle_atom_site_label_2
_geom_angle_atom_site_label_3
_geom_angle
C14 C9 C10 120.29(15)
C14 C9 C8 118.77(15)
C10 C9 C8 120.86(16)
C24 C15 C14 120.53(14)
C24 C15 C16 118.90(14)
C16 C15 C14 120.56(14)
C8 C7 C24 119.62(15)
C8 C7 C4 116.57(15)
C24 C7 C4 123.30(14)
C10 C11 H11 120.4
C10 C11 C12 119.25(16)
C12 C11 H11 120.4
F1 C1 C6 117.97(15)
F1 C1 C2 118.89(14)
C2 C1 C6 123.14(16)
C1 C6 H6 121.1
C1 C6 C5 117.73(16)
C5 C6 H6 121.1
C9 C14 C15 119.01(14)
C9 C14 C13 117.55(15)
C13 C14 C15 123.44(15)
C14 C13 H13 119.6
C12 C13 C14 120.85(17)
C12 C13 H13 119.6
C9 C10 H10 119.5
C11 C10 C9 120.94(17)
C11 C10 H10 119.5
C18 C17 H17 119.5
C16 C17 H17 119.5
C16 C17 C18 120.97(16)
C18 C19 H19 119.4
C20 C19 H19 119.4
C20 C19 C18 121.24(16)
C6 C5 H5 119.3
C6 C5 C4 121.35(15)
C4 C5 H5 119.3
C9 C8 H8 118.5
C7 C8 C9 122.94(16)
C7 C8 H8 118.5
C15 C24 C7 118.27(14)
C15 C24 C23 119.02(14)
C7 C24 C23 122.72(14)
C18 C23 C24 118.92(15)
C22 C23 C24 124.09(14)
C22 C23 C18 116.88(14)
C11 C12 H12 119.5
C13 C12 C11 121.10(16)
C13 C12 H12 119.5
C19 C18 C17 120.59(15)
C19 C18 C23 120.04(15)
C23 C18 C17 119.25(15)
C23 C22 H22 119.2
C21 C22 C23 121.63(16)
C21 C22 H22 119.2
C4 C3 H3 119.7
C2 C3 H3 119.7
C2 C3 C4 120.66(16)
C15 C16 H16 119.0
C17 C16 C15 121.93(16)
C17 C16 H16 119.0
C5 C4 C7 119.23(14)
C3 C4 C7 121.86(15)
C3 C4 C5 118.75(15)
C1 C2 C3 118.37(15)
C1 C2 H2 120.8
C3 C2 H2 120.8
C22 C21 H21 119.7
C22 C21 C20 120.54(17)
C20 C21 H21 119.7
C19 C20 C21 119.42(16)
C19 C20 H20 120.3
C21 C20 H20 120.3

loop_
_geom_bond_atom_site_label_1
_geom_bond_atom_site_label_2
_geom_bond_distance
C9 C14 1.409(2)
C9 C10 1.412(2)
C9 C8 1.417(2)
F1 C1 1.3653(18)
C15 C14 1.453(2)
C15 C24 1.410(2)
C15 C16 1.432(2)
C7 C8 1.365(2)
C7 C24 1.448(2)
C7 C4 1.490(2)
C11 H11 0.9500
C11 C10 1.365(2)
C11 C12 1.401(3)
C1 C6 1.377(2)
C1 C2 1.370(2)
C6 H6 0.9500
C6 C5 1.384(2)
C14 C13 1.419(2)
C13 H13 0.9500
C13 C12 1.373(2)
C10 H10 0.9500
C17 H17 0.9500
C17 C18 1.425(2)
C17 C16 1.351(2)
C19 H19 0.9500
C19 C18 1.405(2)
C19 C20 1.369(2)
C5 H5 0.9500
C5 C4 1.393(2)
C8 H8 0.9500
C24 C23 1.460(2)
C23 C18 1.424(2)
C23 C22 1.417(2)
C12 H12 0.9500
C22 H22 0.9500
C22 C21 1.375(2)
C3 H3 0.9500
C3 C4 1.392(2)
C3 C2 1.388(2)
C16 H16 0.9500
C2 H2 0.9500
C21 H21 0.9500
C21 C20 1.399(2)
C20 H20 0.9500

loop_
_geom_torsion_atom_site_label_1
_geom_torsion_atom_site_label_2
_geom_torsion_atom_site_label_3
_geom_torsion_atom_site_label_4
_geom_torsion
C9 C14 C13 C12 1.3(2)
F1 C1 C6 C5 179.21(14)
F1 C1 C2 C3 -178.62(15)
C15 C14 C13 C12 -177.74(16)
C15 C24 C23 C18 -11.7(2)
C15 C24 C23 C22 164.41(15)
C7 C24 C23 C18 168.11(14)
C7 C24 C23 C22 -15.8(2)
C1 C6 C5 C4 -0.5(2)
C6 C1 C2 C3 0.3(3)
C6 C5 C4 C7 -175.46(16)
C6 C5 C4 C3 0.1(2)
C14 C9 C10 C11 0.5(3)
C14 C9 C8 C7 4.5(3)
C14 C15 C24 C7 8.5(2)
C14 C15 C24 C23 -171.71(14)
C14 C15 C16 C17 179.94(16)
C14 C13 C12 C11 0.0(3)
C10 C9 C14 C15 177.52(15)
C10 C9 C14 C13 -1.6(2)
C10 C9 C8 C7 -178.85(16)
C10 C11 C12 C13 -1.2(3)
C8 C9 C14 C15 -5.8(2)
C8 C9 C14 C13 175.12(16)
C8 C9 C10 C11 -176.12(16)
C8 C7 C24 C15 -9.9(2)
C8 C7 C24 C23 170.31(15)
C8 C7 C4 C5 112.38(17)
C8 C7 C4 C3 -63.0(2)
C24 C15 C14 C9 -0.7(2)
C24 C15 C14 C13 178.32(16)
C24 C15 C16 C17 -1.0(2)
C24 C7 C8 C9 3.5(2)
C24 C7 C4 C5 -59.4(2)
C24 C7 C4 C3 125.28(18)
C24 C23 C18 C17 6.0(2)
C24 C23 C18 C19 -177.98(15)
C24 C23 C22 C21 179.73(16)
C23 C22 C21 C20 -0.2(2)
C12 C11 C10 C9 0.9(3)
C18 C17 C16 C15 -4.9(3)
C18 C19 C20 C21 -1.4(3)
C18 C23 C22 C21 -4.1(2)
C22 C23 C18 C17 -170.39(15)
C22 C23 C18 C19 5.6(2)
C22 C21 C20 C19 3.0(3)
C16 C15 C14 C9 178.35(14)
C16 C15 C14 C13 -2.6(2)
C16 C15 C24 C7 -170.60(14)
C16 C15 C24 C23 9.2(2)
C16 C17 C18 C19 -173.74(16)
C16 C17 C18 C23 2.3(2)
C4 C7 C8 C9 -168.57(15)
C4 C7 C24 C15 161.60(15)
C4 C7 C24 C23 -18.2(2)
C4 C3 C2 C1 -0.7(3)
C2 C1 C6 C5 0.3(3)
C2 C3 C4 C7 175.95(16)
C2 C3 C4 C5 0.6(3)
C20 C19 C18 C17 172.95(17)
C20 C19 C18 C23 -3.0(3)
